data_2012839
loop_
_publ_author_name
'Skakle, Janet M. S.'
'Wardell, James L.'
'Wardell, Solange M. S. V.'

_publ_section_title
;
 (4-Nitrophenylsulfanylmethyl)triphenylstannane and
 (4-nitrophenylsulfonylmethyl)triphenylstannane:
 <i>R</i>f&#x0331;{_2^2}(<i>X</i>) rings (<i>X</i> is 10, 18 or 24) and
 C---H&#x00B7;&#x00B7;&#x00B7;\p interactions
;
_journal_issue 7
_journal_name_full 'Acta Crystallographica Section C'
_journal_page_first m413
_journal_page_last m417
_journal_paper_doi 10.1107/S0108270102010375
_journal_volume 58
_journal_year 2002
_chemical_formula_iupac '[Sn (C6 H5)3 (C7 H6 N O2 S)]'
_chemical_formula_moiety 'C25 H21 N O2 S Sn'
_chemical_formula_sum 'C25 H21 N O2 S Sn'
_chemical_formula_weight 518.18
_chemical_name_systematic
;
(4-nitrophenylsulfanylmethyl)triphenylstannane
;
_space_group_IT_number 2
_symmetry_cell_setting triclinic
_symmetry_space_group_name_Hall '-P 1'
_symmetry_space_group_name_H-M 'P -1'
_atom_sites_solution_hydrogens geom
_atom_sites_solution_primary heavy
_atom_sites_solution_secondary difmap
_audit_creation_method SHELXL97
_cell_angle_alpha 100.3385(8)
_cell_angle_beta 98.6403(9)
_cell_angle_gamma 103.6969(16)
_cell_formula_units_Z 2
_cell_length_a 6.64420(10)
_cell_length_b 10.3070(2)
_cell_length_c 17.2597(4)
_cell_measurement_reflns_used 12524
_cell_measurement_temperature 150(2)
_cell_measurement_theta_max 27.48
_cell_measurement_theta_min 2.91
_cell_volume 1106.51(4)
_computing_cell_refinement 'DENZO and COLLECT'
_computing_data_collection 'DENZO (Otwinowski & Minor, 1997) and COLLECT (Hooft, 1998)'
_computing_data_reduction 'DENZO and COLLECT'
_computing_molecular_graphics
;ORTEX in OSCAIL (McArdle, 1994, 2000) and ORTEPIII for Windows (Farrugia,
 1997)
;
_computing_publication_material SHELXL97
_computing_structure_refinement 'SHELXL97 (Sheldrick, 1997)'
_computing_structure_solution 'SHELXS86 (Sheldrick, 1990)'
_diffrn_ambient_temperature 150(2)
_diffrn_measured_fraction_theta_full 0.990
_diffrn_measured_fraction_theta_max 0.990
_diffrn_measurement_device_type 'Nonius KappaCCD area-detector'
_diffrn_measurement_method \f/\w
_diffrn_radiation_monochromator graphite
_diffrn_radiation_source 'fine-focus sealed tube'
_diffrn_radiation_type MoK\a
_diffrn_radiation_wavelength 0.71073
_diffrn_reflns_av_R_equivalents 0.052
_diffrn_reflns_av_sigmaI/netI 0.047
_diffrn_reflns_limit_h_max 8
_diffrn_reflns_limit_h_min -8
_diffrn_reflns_limit_k_max 13
_diffrn_reflns_limit_k_min -13
_diffrn_reflns_limit_l_max 22
_diffrn_reflns_limit_l_min -22
_diffrn_reflns_number 16551
_diffrn_reflns_theta_full 27.49
_diffrn_reflns_theta_max 27.49
_diffrn_reflns_theta_min 3.21
_diffrn_standards_decay_% negligible
_exptl_absorpt_coefficient_mu 1.270
_exptl_absorpt_correction_T_max 0.992
_exptl_absorpt_correction_T_min 0.817
_exptl_absorpt_correction_type empirical
_exptl_absorpt_process_details '(SORTAV; Blessing, 1995, 1997)'
_exptl_crystal_colour yellow
_exptl_crystal_density_diffrn 1.555
_exptl_crystal_density_meas ?
_exptl_crystal_density_method 'not measured'
_exptl_crystal_description needle
_exptl_crystal_F_000 520
_exptl_crystal_size_max 0.40
_exptl_crystal_size_mid 0.10
_exptl_crystal_size_min 0.03
_refine_diff_density_max 0.82
_refine_diff_density_min -1.39
_refine_ls_extinction_method none
_refine_ls_goodness_of_fit_ref 1.059
_refine_ls_hydrogen_treatment constr
_refine_ls_matrix_type full
_refine_ls_number_parameters 271
_refine_ls_number_reflns 5030
_refine_ls_number_restraints 0
_refine_ls_restrained_S_all 1.059
_refine_ls_R_factor_all 0.039
_refine_ls_R_factor_gt 0.032
_refine_ls_shift/su_max 0.001
_refine_ls_shift/su_mean 0.000
_refine_ls_structure_factor_coef Fsqd
_refine_ls_weighting_details 'w = 1/[\s^2^(Fo^2^)+(0.0434P)^2^] where P=(Fo^2^+2Fc^2^)/3'
_refine_ls_weighting_scheme calc
_refine_ls_wR_factor_gt 0.076
_refine_ls_wR_factor_ref 0.079
_reflns_number_gt 4460
_reflns_number_total 5030
_reflns_threshold_expression I>2\s(I)
_cod_data_source_file sk1559.cif
_cod_data_source_block I
_cod_depositor_comments
;
The following automatic conversions were performed:

'_exptl_crystal_density_meas' value 'not measured' was changed to '?'
- the value is perceived as not measured.

Automatic conversion script
Id: cif_fix_values 3008 2015-01-20 13:52:24Z robertas 
;
_cod_original_sg_symbol_H-M P-1
_cod_database_code 2012839
_cod_database_fobs_code 2012839

loop_
_symmetry_equiv_pos_as_xyz
'x, y, z'
'-x, -y, -z'

loop_
_atom_site_label
_atom_site_fract_x
_atom_site_fract_y
_atom_site_fract_z
_atom_site_U_iso_or_equiv
_atom_site_adp_type
_atom_site_calc_flag
_atom_site_refinement_flags
_atom_site_occupancy
_atom_site_disorder_assembly
_atom_site_disorder_group
_atom_site_type_symbol
Sn1 0.53277(2) 0.721867(15) 0.286014(9) 0.02319(7) Uani d . 1 . . Sn
N1 1.4532(3) 0.7214(2) -0.03471(13) 0.0299(5) Uani d . 1 . . N
O1 1.5414(3) 0.81168(19) -0.06564(12) 0.0400(5) Uani d . 1 . . O
O2 1.4945(4) 0.6110(2) -0.03954(14) 0.0493(6) Uani d . 1 . . O
C1 0.9971(4) 0.7958(2) 0.10086(14) 0.0235(5) Uani d . 1 . . C
C2 1.0489(4) 0.6710(2) 0.09232(15) 0.0250(5) Uani d . 1 . . C
H2 0.9807 0.6022 0.1169 0.030 Uiso calc R 1 . . H
C3 1.1991(4) 0.6474(2) 0.04825(14) 0.0250(5) Uani d . 1 . . C
H3 1.2368 0.5634 0.0433 0.030 Uiso calc R 1 . . H
C4 1.2935(4) 0.7470(2) 0.01147(14) 0.0239(5) Uani d . 1 . . C
C5 1.2417(4) 0.8704(3) 0.01735(15) 0.0272(5) Uani d . 1 . . C
H5 1.3066 0.9372 -0.0092 0.033 Uiso calc R 1 . . H
C6 1.0955(4) 0.8945(2) 0.06216(15) 0.0281(5) Uani d . 1 . . C
H6 1.0601 0.9793 0.0671 0.034 Uiso calc R 1 . . H
S1 0.82112(11) 0.84236(7) 0.15992(4) 0.03428(16) Uani d . 1 . . S
C7 0.7117(4) 0.6909(3) 0.19205(16) 0.0307(6) Uani d . 1 . . C
H1A 0.8280 0.6528 0.2119 0.037 Uiso calc R 1 . . H
H1B 0.6178 0.6221 0.1451 0.037 Uiso calc R 1 . . H
C11 0.4586(3) 0.9146(2) 0.30288(14) 0.0228(5) Uani d . 1 . . C
C12 0.4451(4) 0.9868(3) 0.24234(15) 0.0286(5) Uani d . 1 . . C
H12 0.4713 0.9508 0.1913 0.034 Uiso calc R 1 . . H
C13 0.3939(4) 1.1108(3) 0.25563(16) 0.0331(6) Uani d . 1 . . C
H13 0.3839 1.1586 0.2136 0.040 Uiso calc R 1 . . H
C14 0.3575(4) 1.1648(3) 0.32964(17) 0.0334(6) Uani d . 1 . . C
H14 0.3226 1.2497 0.3386 0.040 Uiso calc R 1 . . H
C15 0.3720(4) 1.0956(3) 0.39042(16) 0.0349(6) Uani d . 1 . . C
H15 0.3477 1.1329 0.4415 0.042 Uiso calc R 1 . . H
C16 0.4220(4) 0.9711(3) 0.37726(15) 0.0299(6) Uani d . 1 . . C
H16 0.4314 0.9238 0.4196 0.036 Uiso calc R 1 . . H
C21 0.7299(4) 0.7186(2) 0.39528(14) 0.0245(5) Uani d . 1 . . C
C22 0.9143(4) 0.8229(3) 0.42788(16) 0.0315(6) Uani d . 1 . . C
H22 0.9483 0.8974 0.4024 0.038 Uiso calc R 1 . . H
C23 1.0497(4) 0.8210(3) 0.49659(17) 0.0384(7) Uani d . 1 . . C
H23 1.1751 0.8935 0.5179 0.046 Uiso calc R 1 . . H
C24 1.0018(5) 0.7129(3) 0.53421(16) 0.0407(7) Uani d . 1 . . C
H24 1.0948 0.7111 0.5813 0.049 Uiso calc R 1 . . H
C25 0.8199(5) 0.6083(3) 0.50353(17) 0.0392(7) Uani d . 1 . . C
H25 0.7870 0.5345 0.5296 0.047 Uiso calc R 1 . . H
C26 0.6843(4) 0.6102(3) 0.43459(16) 0.0326(6) Uani d . 1 . . C
H26 0.5591 0.5373 0.4137 0.039 Uiso calc R 1 . . H
C31 0.2639(4) 0.5467(2) 0.25865(14) 0.0230(5) Uani d . 1 . . C
C32 0.0969(4) 0.5401(3) 0.29973(15) 0.0283(5) Uani d . 1 . . C
H32 0.1020 0.6149 0.3419 0.034 Uiso calc R 1 . . H
C33 -0.0751(4) 0.4263(3) 0.27971(17) 0.0354(6) Uani d . 1 . . C
H33 -0.1880 0.4238 0.3078 0.042 Uiso calc R 1 . . H
C34 -0.0848(4) 0.3153(3) 0.21886(17) 0.0364(6) Uani d . 1 . . C
H34 -0.2034 0.2370 0.2053 0.044 Uiso calc R 1 . . H
C35 0.0798(4) 0.3200(3) 0.17842(16) 0.0337(6) Uani d . 1 . . C
H35 0.0746 0.2445 0.1368 0.040 Uiso calc R 1 . . H
C36 0.2524(4) 0.4341(2) 0.19803(15) 0.0269(5) Uani d . 1 . . C
H36 0.3648 0.4358 0.1698 0.032 Uiso calc R 1 . . H

loop_
_atom_site_aniso_label
_atom_site_aniso_U_11
_atom_site_aniso_U_22
_atom_site_aniso_U_33
_atom_site_aniso_U_12
_atom_site_aniso_U_13
_atom_site_aniso_U_23
Sn1 0.02658(11) 0.02348(11) 0.02110(11) 0.00822(7) 0.00777(7) 0.00462(7)
N1 0.0367(12) 0.0279(12) 0.0257(11) 0.0074(9) 0.0131(9) 0.0037(9)
O1 0.0494(12) 0.0351(11) 0.0420(12) 0.0088(9) 0.0288(9) 0.0124(9)
O2 0.0690(15) 0.0367(12) 0.0617(15) 0.0283(11) 0.0435(12) 0.0170(11)
C1 0.0213(11) 0.0256(13) 0.0242(12) 0.0066(9) 0.0064(9) 0.0050(10)
C2 0.0276(12) 0.0237(13) 0.0265(13) 0.0074(10) 0.0094(10) 0.0083(10)
C3 0.0289(12) 0.0223(12) 0.0234(13) 0.0073(10) 0.0059(10) 0.0033(10)
C4 0.0229(11) 0.0255(13) 0.0222(12) 0.0055(10) 0.0072(9) 0.0017(10)
C5 0.0323(13) 0.0247(13) 0.0251(13) 0.0050(10) 0.0095(10) 0.0078(10)
C6 0.0317(13) 0.0228(13) 0.0332(14) 0.0100(10) 0.0106(11) 0.0080(11)
S1 0.0373(4) 0.0279(3) 0.0474(4) 0.0140(3) 0.0249(3) 0.0128(3)
C7 0.0385(14) 0.0288(14) 0.0305(14) 0.0124(11) 0.0163(11) 0.0087(11)
C11 0.0212(11) 0.0241(12) 0.0216(12) 0.0051(9) 0.0054(9) 0.0023(10)
C12 0.0335(13) 0.0336(14) 0.0235(13) 0.0153(11) 0.0093(10) 0.0071(11)
C13 0.0346(14) 0.0369(15) 0.0369(15) 0.0169(12) 0.0133(12) 0.0165(12)
C14 0.0375(15) 0.0266(14) 0.0400(16) 0.0144(11) 0.0119(12) 0.0065(12)
C15 0.0426(16) 0.0369(15) 0.0271(14) 0.0179(12) 0.0101(12) -0.0004(12)
C16 0.0354(14) 0.0319(14) 0.0242(13) 0.0116(11) 0.0074(11) 0.0067(11)
C21 0.0279(12) 0.0270(13) 0.0207(12) 0.0116(10) 0.0079(10) 0.0028(10)
C22 0.0360(14) 0.0285(14) 0.0306(14) 0.0089(11) 0.0083(11) 0.0066(11)
C23 0.0323(14) 0.0437(17) 0.0328(15) 0.0085(12) 0.0003(12) 0.0001(13)
C24 0.0444(16) 0.0574(19) 0.0265(15) 0.0272(15) 0.0043(12) 0.0093(14)
C25 0.0523(18) 0.0466(17) 0.0344(16) 0.0290(14) 0.0154(13) 0.0228(14)
C26 0.0366(14) 0.0309(14) 0.0352(15) 0.0120(11) 0.0137(11) 0.0106(12)
C31 0.0262(12) 0.0229(12) 0.0217(12) 0.0087(9) 0.0043(9) 0.0071(10)
C32 0.0337(13) 0.0306(14) 0.0249(13) 0.0136(11) 0.0102(10) 0.0073(11)
C33 0.0301(13) 0.0406(16) 0.0408(16) 0.0113(12) 0.0139(12) 0.0149(13)
C34 0.0314(13) 0.0295(14) 0.0448(17) 0.0039(11) 0.0003(12) 0.0110(13)
C35 0.0387(15) 0.0271(14) 0.0330(15) 0.0105(11) 0.0021(12) 0.0030(12)
C36 0.0318(13) 0.0278(13) 0.0244(13) 0.0114(10) 0.0094(10) 0.0068(10)

loop_
_atom_type_symbol
_atom_type_description
_atom_type_scat_dispersion_real
_atom_type_scat_dispersion_imag
_atom_type_scat_source
C C 0.0033 0.0016 'International Tables Vol C Tables 4.2.6.8 and 6.1.1.4'
H H 0.0000 0.0000 'International Tables Vol C Tables 4.2.6.8 and 6.1.1.4'
N N 0.0061 0.0033 'International Tables Vol C Tables 4.2.6.8 and 6.1.1.4'
O O 0.0106 0.0060 'International Tables Vol C Tables 4.2.6.8 and 6.1.1.4'
S S 0.1246 0.1234 'International Tables Vol C Tables 4.2.6.8 and 6.1.1.4'
Sn Sn -0.6537 1.4246 'International Tables Vol C Tables 4.2.6.8 and 6.1.1.4'

loop_
_geom_angle_atom_site_label_1
_geom_angle_atom_site_label_2
_geom_angle_atom_site_label_3
_geom_angle
C11 Sn1 C21 107.46(9)
C11 Sn1 C31 114.64(8)
C21 Sn1 C31 108.01(9)
C11 Sn1 C7 113.69(9)
C21 Sn1 C7 106.27(10)
C31 Sn1 C7 106.36(9)
O2 N1 O1 123.1(2)
O2 N1 C4 118.0(2)
O1 N1 C4 118.9(2)
C2 C1 C6 118.9(2)
C2 C1 S1 124.66(18)
C6 C1 S1 116.38(18)
C3 C2 C1 120.2(2)
C3 C2 H2 119.9
C1 C2 H2 119.9
C4 C3 C2 119.3(2)
C4 C3 H3 120.4
C2 C3 H3 120.4
C3 C4 C5 121.7(2)
C3 C4 N1 118.9(2)
C5 C4 N1 119.4(2)
C6 C5 C4 118.8(2)
C6 C5 H5 120.6
C4 C5 H5 120.6
C5 C6 C1 120.9(2)
C5 C6 H6 119.5
C1 C6 H6 119.5
C1 S1 C7 104.14(11)
S1 C7 Sn1 114.11(12)
S1 C7 H1A 108.7
Sn1 C7 H1A 108.7
S1 C7 H1B 108.7
Sn1 C7 H1B 108.7
H1A C7 H1B 107.6
C12 C11 C16 118.2(2)
C12 C11 Sn1 122.70(17)
C16 C11 Sn1 119.14(18)
C13 C12 C11 120.8(2)
C13 C12 H12 119.6
C11 C12 H12 119.6
C14 C13 C12 120.2(2)
C14 C13 H13 119.9
C12 C13 H13 119.9
C15 C14 C13 119.9(2)
C15 C14 H14 120.1
C13 C14 H14 120.1
C14 C15 C16 120.1(2)
C14 C15 H15 119.9
C16 C15 H15 119.9
C15 C16 C11 120.9(2)
C15 C16 H16 119.6
C11 C16 H16 119.6
C22 C21 C26 117.7(2)
C22 C21 Sn1 120.07(18)
C26 C21 Sn1 122.14(19)
C23 C22 C21 121.5(3)
C23 C22 H22 119.2
C21 C22 H22 119.2
C22 C23 C24 119.7(3)
C22 C23 H23 120.1
C24 C23 H23 120.1
C25 C24 C23 120.1(3)
C25 C24 H24 120.0
C23 C24 H24 120.0
C24 C25 C26 120.2(3)
C24 C25 H25 119.9
C26 C25 H25 119.9
C25 C26 C21 120.7(3)
C25 C26 H26 119.6
C21 C26 H26 119.6
C36 C31 C32 118.0(2)
C36 C31 Sn1 119.67(17)
C32 C31 Sn1 122.30(18)
C33 C32 C31 120.7(2)
C33 C32 H32 119.7
C31 C32 H32 119.7
C32 C33 C34 120.6(2)
C32 C33 H33 119.7
C34 C33 H33 119.7
C35 C34 C33 119.2(2)
C35 C34 H34 120.4
C33 C34 H34 120.4
C34 C35 C36 120.4(2)
C34 C35 H35 119.8
C36 C35 H35 119.8
C35 C36 C31 121.0(2)
C35 C36 H36 119.5
C31 C36 H36 119.5

loop_
_geom_bond_atom_site_label_1
_geom_bond_atom_site_label_2
_geom_bond_site_symmetry_2
_geom_bond_distance
_geom_bond_publ_flag
Sn1 C11 . 2.138(2) ?
Sn1 C21 . 2.139(2) ?
Sn1 C31 . 2.142(2) ?
Sn1 C7 . 2.172(2) ?
N1 O2 . 1.223(3) ?
N1 O1 . 1.228(3) ?
N1 C4 . 1.464(3) ?
C1 C2 . 1.397(3) ?
C1 C6 . 1.403(3) ?
C1 S1 . 1.757(2) ?
C2 C3 . 1.382(3) ?
C2 H2 . 0.9500 ?
C3 C4 . 1.379(3) ?
C3 H3 . 0.9500 ?
C4 C5 . 1.385(3) ?
C5 C6 . 1.370(3) ?
C5 H5 . 0.9500 ?
C6 H6 . 0.9500 ?
S1 C7 . 1.780(3) ?
C7 H1A . 0.9900 ?
C7 H1B . 0.9900 ?
C11 C12 . 1.392(3) ?
C11 C16 . 1.392(3) ?
C12 C13 . 1.388(3) ?
C12 H12 . 0.9500 ?
C13 C14 . 1.379(4) ?
C13 H13 . 0.9500 ?
C14 C15 . 1.375(4) ?
C14 H14 . 0.9500 ?
C15 C16 . 1.389(4) ?
C15 H15 . 0.9500 ?
C16 H16 . 0.9500 ?
C21 C22 . 1.388(4) ?
C21 C26 . 1.405(4) ?
C22 C23 . 1.383(4) ?
C22 H22 . 0.9500 ?
C23 C24 . 1.385(4) ?
C23 H23 . 0.9500 ?
C24 C25 . 1.375(4) ?
C24 H24 . 0.9500 ?
C25 C26 . 1.386(4) ?
C25 H25 . 0.9500 ?
C26 H26 . 0.9500 ?
C31 C36 . 1.394(3) ?
C31 C32 . 1.399(3) ?
C32 C33 . 1.380(4) ?
C32 H32 . 0.9500 ?
C33 C34 . 1.389(4) ?
C33 H33 . 0.9500 ?
C34 C35 . 1.379(4) ?
C34 H34 . 0.9500 ?
C35 C36 . 1.384(4) ?
C35 H35 . 0.9500 ?
C36 H36 . 0.9500 ?

loop_
_geom_hbond_atom_site_label_D
_geom_hbond_atom_site_label_H
_geom_hbond_atom_site_label_A
_geom_hbond_site_symmetry_A
_geom_hbond_distance_DH
_geom_hbond_distance_HA
_geom_hbond_distance_DA
_geom_hbond_angle_DHA
C5 H5 O1 2_875 0.95 2.56 3.151(3) 121
C36 H36 O2 2_765 0.95 2.57 3.439(3) 152

loop_
_geom_torsion_atom_site_label_1
_geom_torsion_atom_site_label_2
_geom_torsion_atom_site_label_3
_geom_torsion_atom_site_label_4
_geom_torsion
C6 C1 C2 C3 1.8(4)
S1 C1 C2 C3 -176.10(19)
C1 C2 C3 C4 -1.4(4)
C2 C3 C4 C5 -0.1(4)
C2 C3 C4 N1 179.7(2)
O2 N1 C4 C3 0.9(3)
O1 N1 C4 C3 -178.0(2)
O2 N1 C4 C5 -179.3(2)
O1 N1 C4 C5 1.7(3)
C3 C4 C5 C6 1.2(4)
N1 C4 C5 C6 -178.6(2)
C4 C5 C6 C1 -0.8(4)
C2 C1 C6 C5 -0.7(4)
S1 C1 C6 C5 177.3(2)
C2 C1 S1 C7 -6.8(2)
C6 C1 S1 C7 175.30(19)
C1 S1 C7 Sn1 168.41(13)
C11 Sn1 C7 S1 13.80(18)
C21 Sn1 C7 S1 -104.19(15)
C31 Sn1 C7 S1 140.90(13)
C21 Sn1 C11 C12 142.3(2)
C31 Sn1 C11 C12 -97.7(2)
C7 Sn1 C11 C12 25.0(2)
C21 Sn1 C11 C16 -37.7(2)
C31 Sn1 C11 C16 82.3(2)
C7 Sn1 C11 C16 -155.04(19)
C16 C11 C12 C13 -0.8(4)
Sn1 C11 C12 C13 179.18(19)
C11 C12 C13 C14 0.6(4)
C12 C13 C14 C15 0.0(4)
C13 C14 C15 C16 -0.3(4)
C14 C15 C16 C11 0.1(4)
C12 C11 C16 C15 0.4(4)
Sn1 C11 C16 C15 -179.5(2)
C11 Sn1 C21 C22 -54.5(2)
C31 Sn1 C21 C22 -178.66(18)
C7 Sn1 C21 C22 67.5(2)
C11 Sn1 C21 C26 128.19(19)
C31 Sn1 C21 C26 4.0(2)
C7 Sn1 C21 C26 -109.77(19)
C26 C21 C22 C23 0.1(4)
Sn1 C21 C22 C23 -177.3(2)
C21 C22 C23 C24 0.0(4)
C22 C23 C24 C25 -0.3(4)
C23 C24 C25 C26 0.3(4)
C24 C25 C26 C21 -0.2(4)
C22 C21 C26 C25 -0.1(4)
Sn1 C21 C26 C25 177.31(19)
C11 Sn1 C31 C36 136.06(18)
C21 Sn1 C31 C36 -104.20(19)
C7 Sn1 C31 C36 9.5(2)
C11 Sn1 C31 C32 -44.0(2)
C21 Sn1 C31 C32 75.7(2)
C7 Sn1 C31 C32 -170.57(19)
C36 C31 C32 C33 -1.0(4)
Sn1 C31 C32 C33 179.12(19)
C31 C32 C33 C34 0.7(4)
C32 C33 C34 C35 -0.1(4)
C33 C34 C35 C36 -0.1(4)
C34 C35 C36 C31 -0.2(4)
C32 C31 C36 C35 0.8(4)
Sn1 C31 C36 C35 -179.34(19)

loop_
_cod_related_entry_id
_cod_related_entry_database
_cod_related_entry_code
1 ChemSpider 21107428
